data_4037296
loop_
_publ_author_name
'Naveen, ?'
'Rajkumar, Vadla'
'Babu, Srinivasarao Arulananda'
'Gopalakrishnan, Bojan'

_publ_section_title
;
 Pd(II)-Catalyzed Bidentate Directing Group-Aided Chemoselective
 Acetoxylation of Remote \e-C(sp<sup>2</sup>)-H Bonds in
 Heteroaryl-Aryl-Based Biaryl Systems.
;
_journal_issue 24
_journal_name_full 'The Journal of organic chemistry'
_journal_page_first 12197
_journal_page_last 12211
_journal_paper_doi 10.1021/acs.joc.6b01933
_journal_volume 81
_journal_year 2016
_chemical_formula_moiety 'C18 H14 N2 O2 S'
_chemical_formula_sum 'C18 H14 N2 O2 S'
_chemical_formula_weight 322.37
_space_group_crystal_system monoclinic
_space_group_IT_number 14
_space_group_name_Hall '-P 2ybc'
_space_group_name_H-M_alt 'P 1 21/c 1'
_symmetry_Int_Tables_number 14
_atom_sites_solution_hydrogens geom
_atom_sites_solution_primary direct
_audit_creation_date 2016-05-07
_audit_creation_method
;
  Olex2 1.1
  (compiled 2011.11.01 svn.r2039, GUI svn.r3906)
;
_cell_angle_alpha 90
_cell_angle_beta 100.110(4)
_cell_angle_gamma 90
_cell_formula_units_Z 4
_cell_length_a 12.8743(16)
_cell_length_b 8.0021(7)
_cell_length_c 14.8751(15)
_cell_measurement_reflns_used 2779
_cell_measurement_temperature 293
_cell_measurement_theta_max 27.5
_cell_measurement_theta_min 3
_cell_volume 1508.7(3)
_computing_cell_refinement
;
        CrystalClear-SM Expert 2.0 r15 (Rigaku, 2011)
;
_computing_data_collection
;
        CrystalClear-SM Expert 2.0 r15 (Rigaku, 2011)
;
_computing_data_reduction
;
        CrystalClear-SM Expert 2.0 r15 (Rigaku, 2011)
;
_computing_molecular_graphics
;
O. V. Dolomanov, L. J. Bourhis, R. J. Gildea, J. A. K. Howard and H. Puschmann,
OLEX2: a complete structure solution, refinement and analysis program.
J. Appl. Cryst. (2009). 42, 339-341.
;
_computing_publication_material
;
O. V. Dolomanov, L. J. Bourhis, R. J. Gildea, J. A. K. Howard and H. Puschmann,
OLEX2: a complete structure solution, refinement and analysis program.
J. Appl. Cryst. (2009). 42, 339-341.
;
_computing_structure_refinement 'ShelXL (Sheldrick, 2015)'
_computing_structure_solution 'ShelXT (Sheldrick, 2015)'
_diffrn_ambient_temperature 293
_diffrn_detector CCD
_diffrn_detector_area_resol_mean 13.6612
_diffrn_measurement_device
;
        XtaLABmini: Fixed Chi 2 circle
;
_diffrn_measurement_device_type
;
        Rigaku Mercury375R (2x2 bin mode)
;
_diffrn_measurement_method 'profile data from \w-scans'
_diffrn_orient_matrix_type d*Trek
_diffrn_orient_matrix_UB_11 -0.007208
_diffrn_orient_matrix_UB_12 -0.013209
_diffrn_orient_matrix_UB_13 0.077451
_diffrn_orient_matrix_UB_21 -0.075307
_diffrn_orient_matrix_UB_22 0.099234
_diffrn_orient_matrix_UB_23 0.009915
_diffrn_orient_matrix_UB_31 -0.054391
_diffrn_orient_matrix_UB_32 -0.041287
_diffrn_orient_matrix_UB_33 0.000108
_diffrn_radiation_monochromator 'Graphite Monochromator'
_diffrn_radiation_type MoK\a
_diffrn_radiation_wavelength 0.71073
_diffrn_reflns_av_R_equivalents 0.1572
_diffrn_reflns_av_unetI/netI 0.0979
_diffrn_reflns_limit_h_max 15
_diffrn_reflns_limit_h_min -15
_diffrn_reflns_limit_k_max 9
_diffrn_reflns_limit_k_min -9
_diffrn_reflns_limit_l_max 17
_diffrn_reflns_limit_l_min -17
_diffrn_reflns_number 13012
_diffrn_reflns_theta_full 25.242
_diffrn_reflns_theta_max 25.34
_diffrn_reflns_theta_min 3.011
_diffrn_source 'Sealed Tube'
_exptl_absorpt_coefficient_mu 0.226
_exptl_absorpt_correction_T_max 1
_exptl_absorpt_correction_T_min 0.582
_exptl_absorpt_correction_type multi-scan
_exptl_absorpt_process_details 'Blessing 1995'
_exptl_crystal_colour 'clear light colourless'
_exptl_crystal_density_diffrn 1.419
_exptl_crystal_description block
_exptl_crystal_F_000 672
_exptl_crystal_size_max 0.2
_exptl_crystal_size_mid 0.2
_exptl_crystal_size_min 0.2
_refine_diff_density_max 0.446
_refine_diff_density_min -0.431
_refine_diff_density_rms 0.116
_refine_ls_extinction_method none
_refine_ls_goodness_of_fit_ref 1.04
_refine_ls_hydrogen_treatment constr
_refine_ls_matrix_type full
_refine_ls_number_parameters 208
_refine_ls_number_reflns 2762
_refine_ls_number_restraints 0
_refine_ls_restrained_S_all 1.04
_refine_ls_R_factor_all 0.0854
_refine_ls_R_factor_gt 0.0568
_refine_ls_shift/su_max 0
_refine_ls_shift/su_mean 0
_refine_ls_structure_factor_coef Fsqd
_refine_ls_weighting_details 'w=1/[\s^2^(Fo^2^)+(0.1470P)^2^] where P=(Fo^2^+2Fc^2^)/3'
_refine_ls_weighting_scheme calc
_refine_ls_wR_factor_gt 0.1556
_refine_ls_wR_factor_ref 0.2331
_reflns_Friedel_coverage 0
_reflns_number_gt 1919
_reflns_number_total 2762
_reflns_threshold_expression 'I > 2\s(I)'
_cod_data_source_file jo6b01933_si_002.cif
_cod_data_source_block rj
_cod_database_code 4037296
_shelx_estimated_absorpt_t_max 0.956
_shelx_estimated_absorpt_t_min 0.956

loop_
_space_group_symop_id
_space_group_symop_operation_xyz
1 'x, y, z'
2 '-x, y+1/2, -z+1/2'
3 '-x, -y, -z'
4 'x, -y-1/2, z-1/2'

loop_
_atom_site_label
_atom_site_type_symbol
_atom_site_fract_x
_atom_site_fract_y
_atom_site_fract_z
_atom_site_U_iso_or_equiv
_atom_site_adp_type
_atom_site_occupancy
_atom_site_site_symmetry_order
_atom_site_calc_flag
_atom_site_refinement_flags_posn
S1 S 0.73382(8) -0.41113(11) -0.08754(6) 0.0596(4) Uani 1 1 d .
O1 O 0.8830(2) 0.1182(3) 0.03100(16) 0.0607(7) Uani 1 1 d .
O2 O 0.50826(19) -0.0266(3) 0.19986(16) 0.0636(7) Uani 1 1 d .
N1 N 0.7841(2) -0.0605(3) 0.09733(16) 0.0450(7) Uani 1 1 d .
N2 N 0.8475(2) 0.1526(4) 0.25604(17) 0.0508(7) Uani 1 1 d .
C1 C 0.7045(3) -0.2711(4) -0.0075(2) 0.0472(8) Uani 1 1 d .
C2 C 0.7922(3) -0.1836(4) 0.0302(2) 0.0458(8) Uani 1 1 d .
C3 C 0.7010(3) -0.0899(4) 0.1523(2) 0.0482(8) Uani 1 1 d .
H3A H 0.6881 0.0128 0.1832 0.058 Uiso 1 1 calc R
H3B H 0.7251 -0.1735 0.1985 0.058 Uiso 1 1 calc R
C4 C 0.5996(2) -0.1479(4) 0.0944(2) 0.0453(8) Uani 1 1 d .
C5 C 0.6015(3) -0.2423(4) 0.0157(2) 0.0462(8) Uani 1 1 d .
C6 C 0.8839(3) -0.2306(4) -0.0038(2) 0.0543(9) Uani 1 1 d .
H6 H 0.9505 -0.1849 0.0157 0.065 Uiso 1 1 calc R
C7 C 0.8619(3) -0.3509(5) -0.0684(3) 0.0620(10) Uani 1 1 d .
H7 H 0.9122 -0.3961 -0.0992 0.074 Uiso 1 1 calc R
C8 C 0.5071(3) -0.3012(4) -0.0362(2) 0.0547(9) Uani 1 1 d .
H8 H 0.5083 -0.3627 -0.0891 0.066 Uiso 1 1 calc R
C9 C 0.4139(3) -0.2681(4) -0.0088(3) 0.0617(10) Uani 1 1 d .
H9 H 0.3515 -0.3077 -0.0433 0.074 Uiso 1 1 calc R
C10 C 0.4102(3) -0.1766(5) 0.0693(3) 0.0605(10) Uani 1 1 d .
H10 H 0.3458 -0.1557 0.0873 0.073 Uiso 1 1 calc R
C11 C 0.5033(3) -0.1157(4) 0.1212(2) 0.0507(8) Uani 1 1 d .
C12 C 0.4125(3) 0.0109(6) 0.2300(3) 0.0747(12) Uani 1 1 d .
H12A H 0.4272 0.0736 0.2858 0.112 Uiso 1 1 calc R
H12B H 0.368 0.0755 0.1843 0.112 Uiso 1 1 calc R
H12C H 0.3772 -0.0912 0.2404 0.112 Uiso 1 1 calc R
C13 C 0.8375(3) 0.0857(4) 0.0942(2) 0.0449(8) Uani 1 1 d .
C14 C 0.8463(2) 0.2088(4) 0.1714(2) 0.0436(7) Uani 1 1 d .
C15 C 0.8612(3) 0.3752(4) 0.1514(2) 0.0541(9) Uani 1 1 d .
H15 H 0.8591 0.4098 0.0914 0.065 Uiso 1 1 calc R
C16 C 0.8792(3) 0.4890(5) 0.2224(3) 0.0645(10) Uani 1 1 d .
H16 H 0.89 0.6015 0.2112 0.077 Uiso 1 1 calc R
C17 C 0.8810(3) 0.4328(5) 0.3092(3) 0.0629(10) Uani 1 1 d .
H17 H 0.8925 0.5063 0.3583 0.075 Uiso 1 1 calc R
C18 C 0.8654(3) 0.2656(5) 0.3227(2) 0.0589(9) Uani 1 1 d .
H18 H 0.8675 0.2288 0.3823 0.071 Uiso 1 1 calc R

loop_
_atom_site_aniso_label
_atom_site_aniso_U_11
_atom_site_aniso_U_22
_atom_site_aniso_U_33
_atom_site_aniso_U_23
_atom_site_aniso_U_13
_atom_site_aniso_U_12
S1 0.0784(7) 0.0499(6) 0.0517(6) -0.0086(4) 0.0145(5) -0.0021(4)
O1 0.0737(17) 0.0654(16) 0.0485(14) -0.0014(10) 0.0258(12) -0.0187(12)
O2 0.0591(16) 0.0751(17) 0.0597(16) -0.0077(12) 0.0191(12) -0.0026(13)
N1 0.0467(15) 0.0523(16) 0.0375(14) -0.0049(10) 0.0115(11) -0.0106(12)
N2 0.0590(17) 0.0544(16) 0.0378(14) -0.0006(11) 0.0054(12) -0.0088(13)
C1 0.057(2) 0.0438(17) 0.0406(16) 0.0004(13) 0.0079(13) -0.0016(14)
C2 0.0543(19) 0.0470(18) 0.0364(16) 0.0031(12) 0.0090(13) -0.0018(14)
C3 0.0476(19) 0.060(2) 0.0391(17) -0.0034(13) 0.0146(13) -0.0139(15)
C4 0.0483(18) 0.0433(16) 0.0444(17) 0.0037(13) 0.0082(13) -0.0080(14)
C5 0.0528(19) 0.0396(16) 0.0442(17) 0.0039(12) 0.0033(14) -0.0075(14)
C6 0.057(2) 0.058(2) 0.0501(19) 0.0046(15) 0.0159(15) -0.0009(16)
C7 0.079(3) 0.053(2) 0.061(2) 0.0017(16) 0.0293(19) 0.0059(18)
C8 0.061(2) 0.0422(19) 0.057(2) -0.0014(14) -0.0021(16) -0.0064(15)
C9 0.055(2) 0.051(2) 0.071(2) 0.0051(17) -0.0081(18) -0.0090(16)
C10 0.049(2) 0.054(2) 0.078(3) 0.0099(18) 0.0093(17) -0.0034(16)
C11 0.056(2) 0.0473(19) 0.0500(19) 0.0046(14) 0.0117(15) -0.0051(15)
C12 0.072(3) 0.082(3) 0.076(3) 0.004(2) 0.030(2) 0.016(2)
C13 0.0437(17) 0.0525(19) 0.0382(16) 0.0006(12) 0.0059(13) -0.0042(14)
C14 0.0398(16) 0.0506(18) 0.0395(16) -0.0021(13) 0.0046(12) -0.0071(13)
C15 0.055(2) 0.059(2) 0.0473(19) 0.0061(15) 0.0050(15) -0.0113(16)
C16 0.079(3) 0.048(2) 0.065(2) 0.0023(16) 0.0083(19) -0.0081(18)
C17 0.071(3) 0.061(2) 0.055(2) -0.0136(16) 0.0053(17) -0.0084(18)
C18 0.073(2) 0.063(2) 0.0394(18) -0.0057(15) 0.0075(16) -0.0133(18)

loop_
_atom_type_symbol
_atom_type_description
_atom_type_scat_dispersion_real
_atom_type_scat_dispersion_imag
_atom_type_scat_source
C C 0.0033 0.0016 'International Tables Vol C Tables 4.2.6.8 and 6.1.1.4'
H H 0 0 'International Tables Vol C Tables 4.2.6.8 and 6.1.1.4'
N N 0.0061 0.0033 'International Tables Vol C Tables 4.2.6.8 and 6.1.1.4'
O O 0.0106 0.006 'International Tables Vol C Tables 4.2.6.8 and 6.1.1.4'
S S 0.1246 0.1234 'International Tables Vol C Tables 4.2.6.8 and 6.1.1.4'

loop_
_geom_angle_atom_site_label_1
_geom_angle_atom_site_label_2
_geom_angle_atom_site_label_3
_geom_angle
C7 S1 C1 91.36(17)
C11 O2 C12 118.0(3)
C2 N1 C3 115.4(2)
C13 N1 C2 118.2(3)
C13 N1 C3 125.1(3)
C18 N2 C14 116.4(3)
C2 C1 S1 110.6(3)
C2 C1 C5 123.2(3)
C5 C1 S1 126.2(2)
C1 C2 N1 119.2(3)
C1 C2 C6 113.5(3)
C6 C2 N1 127.2(3)
N1 C3 H3A 109.2
N1 C3 H3B 109.2
N1 C3 C4 111.9(2)
H3A C3 H3B 107.9
C4 C3 H3A 109.2
C4 C3 H3B 109.2
C5 C4 C3 120.4(3)
C11 C4 C3 120.4(3)
C11 C4 C5 119.2(3)
C4 C5 C1 116.0(3)
C4 C5 C8 120.2(3)
C8 C5 C1 123.8(3)
C2 C6 H6 124.5
C7 C6 C2 111.0(3)
C7 C6 H6 124.5
S1 C7 H7 123.3
C6 C7 S1 113.5(3)
C6 C7 H7 123.3
C5 C8 H8 120.2
C9 C8 C5 119.7(3)
C9 C8 H8 120.2
C8 C9 H9 119.4
C8 C9 C10 121.2(3)
C10 C9 H9 119.4
C9 C10 H10 120.1
C9 C10 C11 119.9(3)
C11 C10 H10 120.1
O2 C11 C4 115.6(3)
O2 C11 C10 124.4(3)
C4 C11 C10 119.9(3)
O2 C12 H12A 109.5
O2 C12 H12B 109.5
O2 C12 H12C 109.5
H12A C12 H12B 109.5
H12A C12 H12C 109.5
H12B C12 H12C 109.5
O1 C13 N1 121.5(3)
O1 C13 C14 117.9(3)
N1 C13 C14 120.5(3)
N2 C14 C13 119.2(3)
N2 C14 C15 123.2(3)
C15 C14 C13 117.4(3)
C14 C15 H15 120.7
C16 C15 C14 118.7(3)
C16 C15 H15 120.7
C15 C16 H16 120.7
C17 C16 C15 118.6(3)
C17 C16 H16 120.7
C16 C17 H17 120.6
C16 C17 C18 118.8(3)
C18 C17 H17 120.6
N2 C18 C17 124.3(3)
N2 C18 H18 117.8
C17 C18 H18 117.8

loop_
_geom_bond_atom_site_label_1
_geom_bond_atom_site_label_2
_geom_bond_distance
S1 C1 1.724(3)
S1 C7 1.693(4)
O1 C13 1.219(4)
O2 C11 1.362(4)
O2 C12 1.416(4)
N1 C2 1.419(4)
N1 C3 1.475(4)
N1 C13 1.363(4)
N2 C14 1.335(4)
N2 C18 1.331(4)
C1 C2 1.363(5)
C1 C5 1.446(5)
C2 C6 1.415(5)
C3 H3A 0.97
C3 H3B 0.97
C3 C4 1.505(4)
C4 C5 1.396(4)
C4 C11 1.392(5)
C5 C8 1.402(4)
C6 H6 0.93
C6 C7 1.355(5)
C7 H7 0.93
C8 H8 0.93
C8 C9 1.360(5)
C9 H9 0.93
C9 C10 1.381(5)
C10 H10 0.93
C10 C11 1.394(5)
C12 H12A 0.96
C12 H12B 0.96
C12 H12C 0.96
C13 C14 1.502(4)
C14 C15 1.385(5)
C15 H15 0.93
C15 C16 1.383(5)
C16 H16 0.93
C16 C17 1.364(5)
C17 H17 0.93
C17 C18 1.373(5)
C18 H18 0.93

loop_
_geom_torsion_atom_site_label_1
_geom_torsion_atom_site_label_2
_geom_torsion_atom_site_label_3
_geom_torsion_atom_site_label_4
_geom_torsion
S1 C1 C2 N1 179.4(2)
S1 C1 C2 C6 -1.0(4)
S1 C1 C5 C4 167.8(2)
S1 C1 C5 C8 -13.0(5)
O1 C13 C14 N2 -146.5(3)
O1 C13 C14 C15 28.5(4)
N1 C2 C6 C7 -179.1(3)
N1 C3 C4 C5 30.8(4)
N1 C3 C4 C11 -152.5(3)
N1 C13 C14 N2 30.7(4)
N1 C13 C14 C15 -154.3(3)
N2 C14 C15 C16 0.7(5)
C1 S1 C7 C6 0.5(3)
C1 C2 C6 C7 1.4(4)
C1 C5 C8 C9 179.9(3)
C2 N1 C3 C4 -43.0(4)
C2 N1 C13 O1 7.0(5)
C2 N1 C13 C14 -170.1(3)
C2 C1 C5 C4 -14.6(4)
C2 C1 C5 C8 164.6(3)
C2 C6 C7 S1 -1.1(4)
C3 N1 C2 C1 28.6(4)
C3 N1 C2 C6 -150.9(3)
C3 N1 C13 O1 -159.6(3)
C3 N1 C13 C14 23.3(5)
C3 C4 C5 C1 -3.1(4)
C3 C4 C5 C8 177.7(3)
C3 C4 C11 O2 1.7(4)
C3 C4 C11 C10 -177.0(3)
C4 C5 C8 C9 -0.9(5)
C5 C1 C2 N1 1.5(5)
C5 C1 C2 C6 -178.9(3)
C5 C4 C11 O2 178.4(3)
C5 C4 C11 C10 -0.3(5)
C5 C8 C9 C10 0.2(5)
C7 S1 C1 C2 0.3(3)
C7 S1 C1 C5 178.2(3)
C8 C9 C10 C11 0.4(5)
C9 C10 C11 O2 -179.0(3)
C9 C10 C11 C4 -0.4(5)
C11 C4 C5 C1 -179.8(3)
C11 C4 C5 C8 1.0(5)
C12 O2 C11 C4 179.6(3)
C12 O2 C11 C10 -1.8(5)
C13 N1 C2 C1 -139.3(3)
C13 N1 C2 C6 41.2(5)
C13 N1 C3 C4 123.9(3)
C13 C14 C15 C16 -174.1(3)
C14 N2 C18 C17 0.8(5)
C14 C15 C16 C17 -0.4(6)
C15 C16 C17 C18 0.4(6)
C16 C17 C18 N2 -0.6(6)
C18 N2 C14 C13 173.9(3)
C18 N2 C14 C15 -0.8(5)
